data_9000168
loop_
_publ_author_name
'Birle, J. D.'
'Gibbs, G. V.'
'Moore, P. B.'
'Smith, J. V.'

_publ_section_title
;
 Crystal structures of natural olivines
;
_journal_name_full 'American Mineralogist'
_journal_page_first 807
_journal_page_last 824
_journal_volume 53
_journal_year 1968
_chemical_formula_sum 'Ca0.004 Fe1.844 Mg0.078 Mn0.074 O4 Si'
_chemical_name_mineral Fayalite
_space_group_IT_number 62
_symmetry_space_group_name_Hall '-P 2c 2ab'
_symmetry_space_group_name_H-M 'P b n m'
_cell_angle_alpha 90
_cell_angle_beta 90
_cell_angle_gamma 90
_cell_length_a 4.816
_cell_length_b 10.469
_cell_length_c 6.099
_cell_formula_units_Z 4
_cell_volume 307.504
_database_code_amcsd 0000173
_exptl_crystal_density_diffrn 4.346
_cod_original_formula_sum '(Fe1.844 Mg.078 Mn.074 Ca.004) Si O4'
_cod_database_code 9000168

loop_
_space_group_symop_operation_xyz
x,y,z
x,y,1/2-z
-x,-y,1/2+z
1/2+x,1/2-y,1/2+z
1/2-x,1/2+y,1/2-z
1/2-x,1/2+y,z
1/2+x,1/2-y,-z
-x,-y,-z

loop_
_atom_site_label
_atom_site_fract_x
_atom_site_fract_y
_atom_site_fract_z
_atom_site_occupancy
_atom_site_U_iso_or_equiv
Fe1 0.00000 0.00000 0.00000 0.92200 0.00519
Mg1 0.00000 0.00000 0.00000 0.03900 0.00519
Mn1 0.00000 0.00000 0.00000 0.03700 0.00519
Ca1 0.00000 0.00000 0.00000 0.00200 0.00519
Fe2 0.98608 0.28004 0.25000 0.92200 0.00456
Mg2 0.98608 0.28004 0.25000 0.03900 0.00456
Mn2 0.98608 0.28004 0.25000 0.03700 0.00456
Ca2 0.98608 0.28004 0.25000 0.00200 0.00456
Si 0.43070 0.09723 0.25000 1.00000 0.00342
O1 0.76683 0.09197 0.25000 1.00000 0.00545
O2 0.21027 0.45308 0.25000 1.00000 0.00608
O3 0.28806 0.16532 0.03626 1.00000 0.00659

loop_
_cod_related_entry_id
_cod_related_entry_database
_cod_related_entry_code
1 AMCSD 0000173
